data_4060052
loop_
_publ_author_name
'Sandra Eichenseher'
'Olivier Delacroix'
'Klemenz Kromm'
'Frank Hampel'
'J. A. Gladysz'

_publ_section_title
;
 Rhenium-Containing Phosphorus Donor Ligands for Palladium-Catalyzed
 Suzuki Cross-Coupling Reactions: A New Strategy for High-Activity
 Systems
;
_journal_name_full Organometallics
_journal_page_first 245
_journal_page_last 255
_journal_paper_doi 10.1021/om0492956
_journal_volume 24
_journal_year 2005
_chemical_formula_sum 'C37.5 H53 Cl3 N O2 P2 Re'
_chemical_formula_weight 904.30
_chemical_name_systematic
; 
 ? 
;
_space_group_IT_number 2
_symmetry_cell_setting triclinic
_symmetry_space_group_name_Hall '-P 1'
_symmetry_space_group_name_H-M 'P -1'
_atom_sites_solution_hydrogens geom
_atom_sites_solution_primary direct
_atom_sites_solution_secondary difmap
_audit_creation_method SHELXL-97
_cell_angle_alpha 69.7910(10)
_cell_angle_beta 89.8820(10)
_cell_angle_gamma 87.0440(10)
_cell_formula_units_Z 4
_cell_length_a 14.22990(10)
_cell_length_b 15.8221(2)
_cell_length_c 17.9834(2)
_cell_measurement_reflns_used 16382
_cell_measurement_temperature 173(2)
_cell_measurement_theta_max 27.48
_cell_measurement_theta_min 1.00
_cell_volume 3794.06(7)
_computing_cell_refinement DENZO-SMN
_computing_data_collection Collect
_computing_data_reduction DENZO-SMN
_computing_publication_material 'SHELXL-97 (Sheldrick, 1997)'
_computing_structure_refinement 'SHELXL-97 (Sheldrick, 1997)'
_computing_structure_solution 'SHELXS-97 (Sheldrick, 1990)'
_diffrn_ambient_temperature 173(2)
_diffrn_detector_area_resol_mean 9
_diffrn_measured_fraction_theta_full 0.994
_diffrn_measured_fraction_theta_max 0.994
_diffrn_measurement_device_type 'Nonius KappaCCD'
_diffrn_radiation_monochromator graphite
_diffrn_radiation_source 'fine-focus rotating anode'
_diffrn_radiation_type MoK\a
_diffrn_radiation_wavelength 0.71073
_diffrn_reflns_av_R_equivalents 0.0190
_diffrn_reflns_av_sigmaI/netI 0.0347
_diffrn_reflns_limit_h_max 18
_diffrn_reflns_limit_h_min -18
_diffrn_reflns_limit_k_max 20
_diffrn_reflns_limit_k_min -20
_diffrn_reflns_limit_l_max 22
_diffrn_reflns_limit_l_min -23
_diffrn_reflns_number 32633
_diffrn_reflns_theta_full 27.50
_diffrn_reflns_theta_max 27.50
_diffrn_reflns_theta_min 1.21
_exptl_absorpt_coefficient_mu 3.532
_exptl_absorpt_correction_T_max 0.3711
_exptl_absorpt_correction_T_min 0.3323
_exptl_absorpt_correction_type Scalepack
_exptl_crystal_colour orange
_exptl_crystal_density_diffrn 1.583
_exptl_crystal_density_method 'not measured'
_exptl_crystal_description block
_exptl_crystal_F_000 1828
_exptl_crystal_size_max 0.40
_exptl_crystal_size_mid 0.35
_exptl_crystal_size_min 0.35
_refine_diff_density_max 2.477
_refine_diff_density_min -1.840
_refine_diff_density_rms 0.162
_refine_ls_extinction_method none
_refine_ls_goodness_of_fit_ref 1.017
_refine_ls_hydrogen_treatment mixed
_refine_ls_matrix_type full
_refine_ls_number_parameters 852
_refine_ls_number_reflns 17355
_refine_ls_number_restraints 27
_refine_ls_restrained_S_all 1.031
_refine_ls_R_factor_all 0.0577
_refine_ls_R_factor_gt 0.0442
_refine_ls_shift/su_max 0.231
_refine_ls_shift/su_mean 0.013
_refine_ls_structure_factor_coef Fsqd
_refine_ls_weighting_details 'calc w=1/[\s^2^(Fo^2^)+(0.0848P)^2^+11.6683P] where P=(Fo^2^+2Fc^2^)/3'
_refine_ls_weighting_scheme calc
_refine_ls_wR_factor_gt 0.1250
_refine_ls_wR_factor_ref 0.1377
_reflns_number_gt 14128
_reflns_number_total 17355
_reflns_threshold_expression >2sigma(I)
_cod_depositor_comments
;
The following automatic conversions were performed:
'_symmetry_cell_setting' value 'Triclinic' changed to 'triclinic'
according to '/home/saulius/struct/CIF-dictionaries/cif_core.dic'
dictionary named 'cif_core.dic' version 2.4.1 from 2010-06-29.

Automatic conversion script
Id: cif_fix_enum 1527 2010-12-29 10:47:43Z saulius 
;
_cod_original_sg_symbol_H-M P-1
_cod_original_formula_sum 'C37.50 H53 Cl3 N O2 P2 Re'
_cod_database_code 4060052

loop_
_symmetry_equiv_pos_as_xyz
'x, y, z'
'-x, -y, -z'

loop_
_atom_site_label
_atom_site_type_symbol
_atom_site_fract_x
_atom_site_fract_y
_atom_site_fract_z
_atom_site_U_iso_or_equiv
_atom_site_adp_type
_atom_site_occupancy
_atom_site_symmetry_multiplicity
_atom_site_calc_flag
_atom_site_refinement_flags
Re1 Re 1.089094(14) -0.194893(13) -0.118838(11) 0.02698(7) Uani 1 1 d .
N1 N 1.1101(3) -0.1086(3) -0.0819(3) 0.0354(10) Uani 1 1 d .
O1 O 1.1319(4) -0.0494(3) -0.0575(3) 0.0575(13) Uani 1 1 d .
P1 P 0.95399(11) -0.31065(9) 0.04637(8) 0.0331(3) Uani 1 1 d .
C1 C 0.9590(4) -0.2448(4) -0.0566(3) 0.0332(11) Uani 1 1 d .
H1A H 0.9159 -0.1911 -0.0649 0.040 Uiso 1 1 calc R
H1B H 0.9306 -0.2806 -0.0854 0.040 Uiso 1 1 calc R
P2 P 0.99214(9) -0.09619(9) -0.22179(7) 0.0262(3) Uani 1 1 d .
C11 C 1.2383(4) -0.2403(5) -0.1317(5) 0.0500(16) Uani 1 1 d .
H11A H 1.2954 -0.2067 -0.1299 0.060 Uiso 1 1 calc R
C12 C 1.1868(5) -0.2340(5) -0.2007(4) 0.0472(15) Uani 1 1 d .
H12A H 1.2013 -0.1958 -0.2563 0.057 Uiso 1 1 calc R
C13 C 1.1204(5) -0.3016(5) -0.1778(4) 0.0481(15) Uani 1 1 d .
H13A H 1.0769 -0.3171 -0.2142 0.058 Uiso 1 1 calc R
C14 C 1.1307(5) -0.3469(4) -0.0959(4) 0.0484(16) Uani 1 1 d .
H14A H 1.0937 -0.3989 -0.0640 0.058 Uiso 1 1 calc R
C15 C 1.2019(5) -0.3111(4) -0.0666(4) 0.0500(17) Uani 1 1 d .
H15A H 1.2271 -0.3339 -0.0109 0.060 Uiso 1 1 calc R
C21 C 1.0359(4) 0.0153(3) -0.2712(3) 0.0291(10) Uani 1 1 d .
C22 C 0.9746(4) 0.0864(4) -0.3169(3) 0.0349(12) Uani 1 1 d .
H22A H 0.9092 0.0779 -0.3192 0.042 Uiso 1 1 calc R
C23 C 1.0102(5) 0.1702(4) -0.3592(4) 0.0443(14) Uani 1 1 d .
H23A H 0.9688 0.2179 -0.3912 0.053 Uiso 1 1 calc R
C24 C 1.1027(5) 0.1839(4) -0.3551(4) 0.0461(15) Uani 1 1 d .
H24A H 1.1253 0.2417 -0.3826 0.055 Uiso 1 1 calc R
C25 C 1.1653(4) 0.1138(4) -0.3108(4) 0.0408(13) Uani 1 1 d .
H25A H 1.2306 0.1233 -0.3096 0.049 Uiso 1 1 calc R
C26 C 1.1315(4) 0.0301(4) -0.2684(3) 0.0347(11) Uani 1 1 d .
H26A H 1.1737 -0.0174 -0.2373 0.042 Uiso 1 1 calc R
C31 C 0.9743(4) -0.1380(4) -0.3033(3) 0.0287(10) Uani 1 1 d .
C32 C 1.0155(4) -0.0986(4) -0.3764(3) 0.0317(11) Uani 1 1 d .
H32A H 1.0498 -0.0460 -0.3861 0.038 Uiso 1 1 calc R
C33 C 1.0067(4) -0.1361(4) -0.4358(4) 0.0413(13) Uani 1 1 d .
H33A H 1.0343 -0.1087 -0.4860 0.050 Uiso 1 1 calc R
C34 C 0.9577(4) -0.2131(4) -0.4213(4) 0.0436(14) Uani 1 1 d .
H34A H 0.9524 -0.2387 -0.4616 0.052 Uiso 1 1 calc R
C35 C 0.9167(4) -0.2529(4) -0.3497(4) 0.0406(13) Uani 1 1 d .
H35A H 0.8824 -0.3053 -0.3410 0.049 Uiso 1 1 calc R
C36 C 0.9252(4) -0.2170(4) -0.2898(3) 0.0357(12) Uani 1 1 d .
H36A H 0.8980 -0.2457 -0.2397 0.043 Uiso 1 1 calc R
C41 C 0.8748(4) -0.0666(4) -0.1936(3) 0.0313(11) Uani 1 1 d .
C42 C 0.8702(4) -0.0271(4) -0.1350(4) 0.0374(12) Uani 1 1 d .
H42A H 0.9269 -0.0124 -0.1157 0.045 Uiso 1 1 calc R
C43 C 0.7864(5) -0.0088(4) -0.1047(4) 0.0447(14) Uani 1 1 d .
H43A H 0.7849 0.0186 -0.0653 0.054 Uiso 1 1 calc R
C44 C 0.7038(5) -0.0310(5) -0.1324(5) 0.0555(18) Uani 1 1 d .
H44A H 0.6454 -0.0201 -0.1108 0.067 Uiso 1 1 calc R
C45 C 0.7056(5) -0.0684(5) -0.1906(5) 0.0558(18) Uani 1 1 d .
H45A H 0.6484 -0.0818 -0.2100 0.067 Uiso 1 1 calc R
C46 C 0.7905(4) -0.0869(4) -0.2212(4) 0.0415(13) Uani 1 1 d .
H46A H 0.7912 -0.1135 -0.2611 0.050 Uiso 1 1 calc R
C50 C 0.9897(5) -0.2490(4) 0.1113(3) 0.0411(13) Uani 1 1 d .
C51 C 1.0979(5) -0.2515(5) 0.1126(4) 0.0495(16) Uani 1 1 d .
H51A H 1.1194 -0.2193 0.1466 0.074 Uiso 1 1 calc R
H51B H 1.1204 -0.2225 0.0586 0.074 Uiso 1 1 calc R
H51C H 1.1228 -0.3143 0.1333 0.074 Uiso 1 1 calc R
C52 C 0.9495(6) -0.1511(5) 0.0785(4) 0.0539(17) Uani 1 1 d .
H52A H 0.9686 -0.1189 0.1133 0.081 Uiso 1 1 calc R
H52B H 0.8807 -0.1503 0.0759 0.081 Uiso 1 1 calc R
H52C H 0.9736 -0.1215 0.0252 0.081 Uiso 1 1 calc R
C53 C 0.9576(6) -0.2964(6) 0.1972(4) 0.060(2) Uani 1 1 d .
H53A H 0.9771 -0.2625 0.2305 0.091 Uiso 1 1 calc R
H53B H 0.9865 -0.3578 0.2177 0.091 Uiso 1 1 calc R
H53C H 0.8889 -0.2990 0.1978 0.091 Uiso 1 1 calc R
C60 C 0.8385(5) -0.3611(4) 0.0673(4) 0.0457(15) Uani 1 1 d .
C61 C 0.8385(6) -0.4375(5) 0.1489(4) 0.062(2) Uani 1 1 d .
H61A H 0.7762 -0.4626 0.1582 0.093 Uiso 1 1 calc R
H61B H 0.8534 -0.4132 0.1906 0.093 Uiso 1 1 calc R
H61C H 0.8859 -0.4851 0.1499 0.093 Uiso 1 1 calc R
C62 C 0.7615(6) -0.2906(6) 0.0610(5) 0.067(2) Uani 1 1 d .
H62A H 0.7010 -0.3191 0.0723 0.101 Uiso 1 1 calc R
H62B H 0.7595 -0.2459 0.0073 0.101 Uiso 1 1 calc R
H62C H 0.7735 -0.2608 0.0993 0.101 Uiso 1 1 calc R
C63 C 0.8239(6) -0.4063(5) 0.0043(4) 0.061(2) Uani 1 1 d .
H63A H 0.7631 -0.4344 0.0125 0.091 Uiso 1 1 calc R
H63B H 0.8745 -0.4525 0.0096 0.091 Uiso 1 1 calc R
H63C H 0.8248 -0.3606 -0.0488 0.091 Uiso 1 1 calc R
Re1' Re 1.473541(14) 0.263548(13) 0.455290(13) 0.03016(7) Uani 1 1 d .
N1' N 1.4556(3) 0.3512(3) 0.4938(3) 0.0421(12) Uani 1 1 d .
O1' O 1.4356(4) 0.4044(4) 0.5264(4) 0.0651(14) Uani 1 1 d .
P1' P 1.44221(11) 0.40921(10) 0.25965(9) 0.0383(3) Uani 1 1 d .
C1' C 1.5212(4) 0.3361(4) 0.3340(3) 0.0403(13) Uani 1 1 d .
H1'A H 1.5738 0.3725 0.3390 0.048 Uiso 1 1 calc R
H1'B H 1.5481 0.2901 0.3131 0.048 Uiso 1 1 calc R
P2' P 1.63352(9) 0.24472(9) 0.49449(8) 0.0288(3) Uani 1 1 d .
C11' C 1.4535(5) 0.1242(5) 0.4464(5) 0.0550(18) Uani 1 1 d .
H11B H 1.5018 0.0885 0.4274 0.066 Uiso 1 1 calc R
C12' C 1.4423(6) 0.1185(5) 0.5239(5) 0.062(2) Uani 1 1 d .
H12B H 1.4792 0.0767 0.5706 0.075 Uiso 1 1 calc R
C13' C 1.3650(7) 0.1742(7) 0.5270(7) 0.081(3) Uani 1 1 d .
H13B H 1.3365 0.1784 0.5766 0.097 Uiso 1 1 calc R
C14' C 1.3265(5) 0.2131(6) 0.4518(8) 0.085(4) Uani 1 1 d .
H14B H 1.2665 0.2511 0.4370 0.102 Uiso 1 1 calc R
C15' C 1.3840(7) 0.1810(6) 0.4003(6) 0.076(3) Uani 1 1 d .
H15B H 1.3723 0.1938 0.3426 0.091 Uiso 1 1 calc R
C21' C 1.6569(4) 0.2350(4) 0.5971(3) 0.0331(11) Uani 1 1 d .
C22' C 1.5933(5) 0.1993(5) 0.6553(4) 0.0513(17) Uani 1 1 d .
H22B H 1.5332 0.1849 0.6416 0.062 Uiso 1 1 calc R
C23' C 1.6155(6) 0.1838(6) 0.7343(4) 0.065(2) Uani 1 1 d .
H23B H 1.5708 0.1583 0.7740 0.078 Uiso 1 1 calc R
C24' C 1.7006(5) 0.2047(5) 0.7556(4) 0.0543(17) Uani 1 1 d .
H24B H 1.7155 0.1931 0.8098 0.065 Uiso 1 1 calc R
C25' C 1.7645(5) 0.2428(5) 0.6983(4) 0.0519(16) Uani 1 1 d .
H25B H 1.8235 0.2586 0.7129 0.062 Uiso 1 1 calc R
C26' C 1.7438(5) 0.2585(5) 0.6186(4) 0.0487(16) Uani 1 1 d .
H26B H 1.7884 0.2850 0.5791 0.058 Uiso 1 1 calc R
C31' C 1.6934(4) 0.1428(4) 0.4877(3) 0.0328(11) Uani 1 1 d .
C32' C 1.7366(4) 0.0764(4) 0.5520(4) 0.0395(13) Uani 1 1 d .
H32B H 1.7370 0.0836 0.6023 0.047 Uiso 1 1 calc R
C33' C 1.7795(4) -0.0006(4) 0.5437(4) 0.0418(13) Uani 1 1 d .
H33B H 1.8085 -0.0458 0.5885 0.050 Uiso 1 1 calc R
C34' C 1.7805(4) -0.0121(4) 0.4714(4) 0.0397(13) Uani 1 1 d .
H34B H 1.8121 -0.0637 0.4655 0.048 Uiso 1 1 calc R
C35' C 1.7350(4) 0.0521(4) 0.4074(4) 0.0381(12) Uani 1 1 d .
H35B H 1.7335 0.0436 0.3576 0.046 Uiso 1 1 calc R
C36' C 1.6916(4) 0.1286(4) 0.4150(3) 0.0367(12) Uani 1 1 d .
H36B H 1.6602 0.1721 0.3705 0.044 Uiso 1 1 calc R
C41' C 1.7093(4) 0.3360(3) 0.4413(3) 0.0299(10) Uani 1 1 d .
C42' C 1.7897(4) 0.3235(4) 0.4013(4) 0.0406(13) Uani 1 1 d .
H42B H 1.8076 0.2656 0.3995 0.049 Uiso 1 1 calc R
C43' C 1.8441(5) 0.3977(5) 0.3635(4) 0.0518(17) Uani 1 1 d .
H43B H 1.8993 0.3896 0.3364 0.062 Uiso 1 1 calc R
C44' C 1.8181(5) 0.4815(5) 0.3654(4) 0.0488(15) Uani 1 1 d .
H44B H 1.8554 0.5311 0.3395 0.059 Uiso 1 1 calc R
C45' C 1.7372(5) 0.4946(4) 0.4050(4) 0.0424(14) Uani 1 1 d .
H45B H 1.7193 0.5527 0.4063 0.051 Uiso 1 1 calc R
C46' C 1.6834(4) 0.4217(4) 0.4423(3) 0.0351(12) Uani 1 1 d .
H46B H 1.6281 0.4304 0.4690 0.042 Uiso 1 1 calc R
C50' C 1.4433(7) 0.5269(5) 0.2540(5) 0.069(2) Uani 1 1 d .
C51' C 1.4371(9) 0.5286(6) 0.3387(6) 0.092(4) Uani 1 1 d .
H51D H 1.4382 0.5910 0.3373 0.138 Uiso 1 1 calc R
H51E H 1.4907 0.4930 0.3705 0.138 Uiso 1 1 calc R
H51F H 1.3783 0.5029 0.3625 0.138 Uiso 1 1 calc R
C52' C 1.5378(11) 0.5663(8) 0.2136(7) 0.131(6) Uani 1 1 d .
H52D H 1.5398 0.6294 0.2098 0.196 Uiso 1 1 calc R
H52E H 1.5406 0.5625 0.1603 0.196 Uiso 1 1 calc R
H52F H 1.5915 0.5313 0.2455 0.196 Uiso 1 1 calc R
C53' C 1.3509(9) 0.5800(6) 0.2088(6) 0.100(4) Uani 1 1 d .
H53D H 1.3515 0.6433 0.2050 0.150 Uiso 1 1 calc R
H53E H 1.2954 0.5530 0.2380 0.150 Uiso 1 1 calc R
H53F H 1.3486 0.5767 0.1554 0.150 Uiso 1 1 calc R
C60' C 1.4602(6) 0.3884(6) 0.1646(4) 0.0592(19) Uani 1 1 d .
C61' C 1.4059(5) 0.4576(6) 0.0940(4) 0.061(2) Uani 1 1 d .
H61D H 1.4186 0.4433 0.0459 0.091 Uiso 1 1 calc R
H61E H 1.4262 0.5181 0.0866 0.091 Uiso 1 1 calc R
H61F H 1.3383 0.4553 0.1044 0.091 Uiso 1 1 calc R
C62' C 1.5656(6) 0.3883(10) 0.1464(6) 0.103(4) Uani 1 1 d .
H62D H 1.5751 0.3776 0.0963 0.154 Uiso 1 1 calc R
H62E H 1.5994 0.3404 0.1893 0.154 Uiso 1 1 calc R
H62F H 1.5895 0.4468 0.1421 0.154 Uiso 1 1 calc R
C63' C 1.4198(8) 0.2946(6) 0.1786(5) 0.082(3) Uani 1 1 d .
H63D H 1.4270 0.2791 0.1306 0.123 Uiso 1 1 calc R
H63E H 1.3529 0.2968 0.1913 0.123 Uiso 1 1 calc R
H63F H 1.4540 0.2488 0.2228 0.123 Uiso 1 1 calc R
C70 C 1.8428(10) 0.4800(8) 0.6034(9) 0.069(4) Uani 0.54(2) 1 d PD
H70A H 1.7877 0.4519 0.5947 0.082 Uiso 0.54(2) 1 d PR
H70B H 1.8432 0.4769 0.6576 0.082 Uiso 0.54(2) 1 d PR
C70A C 1.9269(11) 0.5245(9) 0.5972(11) 0.069(4) Uani 0.46 1 d PD
H70C H 1.9179 0.5163 0.6521 0.082 Uiso 0.46(2) 1 d PR
H70D H 1.9838 0.5555 0.5811 0.082 Uiso 0.46(2) 1 d PR
Cl71 Cl 1.8345(3) 0.5916(2) 0.5438(2) 0.1145(12) Uani 1 1 d D
Cl72 Cl 1.94139(19) 0.41865(16) 0.58867(16) 0.0820(6) Uani 1 1 d D
O80 O 1.4832(4) -0.0403(7) 0.8172(3) 0.116(3) Uani 1 1 d .
H80A H 1.5117 -0.0896 0.8428 0.174 Uiso 1 1 calc R
C80 C 1.4383(6) -0.0476(9) 0.7503(5) 0.091(4) Uani 1 1 d .
C81 C 1.3697(9) -0.0992(10) 0.7726(6) 0.160(8) Uani 1 1 d .
H81A H 1.3385 -0.1048 0.7261 0.240 Uiso 1 1 calc R
H81B H 1.3246 -0.0735 0.8013 0.240 Uiso 1 1 calc R
H81C H 1.3935 -0.1589 0.8076 0.240 Uiso 1 1 calc R
C82 C 1.3931(6) 0.0377(5) 0.7092(4) 0.061(2) Uani 1 1 d .
H82A H 1.3617 0.0358 0.6614 0.091 Uiso 1 1 calc R
H82B H 1.4400 0.0837 0.6943 0.091 Uiso 1 1 calc R
H82C H 1.3464 0.0525 0.7436 0.091 Uiso 1 1 calc R
C83 C 1.5010(5) -0.0608(7) 0.7021(4) 0.063(2) Uani 1 1 d .
H83A H 1.4694 -0.0656 0.6554 0.095 Uiso 1 1 calc R
H83B H 1.5386 -0.1168 0.7291 0.095 Uiso 1 1 calc R
H83C H 1.5423 -0.0101 0.6855 0.095 Uiso 1 1 calc R
C100 C 1.1275(6) 0.4631(5) 0.1711(5) 0.0608(19) Uani 1 1 d .
O100 O 1.1671(3) 0.5311(3) 0.1095(3) 0.0492(11) Uani 1 1 d .
H10A H 1.1267 0.5738 0.0901 0.074 Uiso 1 1 calc R
C101 C 1.1949(4) 0.3949(4) 0.2021(4) 0.0468(16) Uani 1 1 d .
H10B H 1.1686 0.3466 0.2460 0.070 Uiso 1 1 calc R
H10C H 1.2485 0.4183 0.2216 0.070 Uiso 1 1 calc R
H10D H 1.2160 0.3711 0.1609 0.070 Uiso 1 1 calc R
C102 C 1.0546(4) 0.4304(5) 0.1433(5) 0.0494(17) Uani 1 1 d .
H10E H 1.0274 0.3824 0.1869 0.074 Uiso 1 1 calc R
H10F H 1.0770 0.4061 0.1028 0.074 Uiso 1 1 calc R
H10G H 1.0065 0.4791 0.1200 0.074 Uiso 1 1 calc R
C103 C 1.0950(6) 0.4962(5) 0.2265(4) 0.0534(18) Uani 1 1 d .
H10H H 1.0682 0.4478 0.2701 0.080 Uiso 1 1 calc R
H10I H 1.0463 0.5441 0.2029 0.080 Uiso 1 1 calc R
H10J H 1.1469 0.5207 0.2469 0.080 Uiso 1 1 calc R
C200 C 0.4418(8) -0.1518(7) -0.0172(9) 0.29(2) Uani 1 1 d D
H20A H 0.4646 -0.0947 -0.0199 0.353 Uiso 1 1 d R
H20B H 0.4303 -0.1478 -0.0709 0.353 Uiso 1 1 d R
Cl20 Cl 0.4722(8) -0.0715(9) 0.0217(6) 0.1241(17) Uani 0.33 1 d PD
Cl21 Cl 0.3338(9) -0.1580(13) 0.0228(10) 0.1241(17) Uani 0.33 1 d PD
Cl22 Cl 0.3388(9) -0.1848(13) 0.0357(10) 0.1241(17) Uani 0.33 1 d PD
Cl23 Cl 0.3947(8) -0.2423(8) 0.0401(6) 0.1241(17) Uani 0.33 1 d PD
Cl24 Cl 0.4783(9) -0.2732(8) 0.0117(6) 0.1241(17) Uani 0.33 1 d PD
Cl25 Cl 0.5294(8) -0.2299(10) 0.0151(7) 0.1241(17) Uani 0.33 1 d PD
C90 C 1.3728(10) 0.1632(8) -0.1832(7) 0.119(8) Uani 0.84(3) 1 d PD
H90A H 1.4071 0.1847 -0.1479 0.142 Uiso 0.84(3) 1 d PR
H90B H 1.4168 0.1292 -0.2038 0.142 Uiso 0.84(3) 1 d PR
C90A C 1.341(5) 0.1384(13) -0.218(2) 0.119(8) Uani 0.16 1 d PD
H90C H 1.4062 0.1184 -0.2146 0.142 Uiso 0.16(3) 1 d PR
H90D H 1.3100 0.1155 -0.2536 0.142 Uiso 0.16(3) 1 d PR
Cl91 Cl 1.3321(3) 0.2508(3) -0.2564(3) 0.1355(14) Uani 1 1 d D
Cl92 Cl 1.2931(3) 0.0930(3) -0.1296(2) 0.1159(10) Uani 1 1 d D

loop_
_atom_site_aniso_label
_atom_site_aniso_U_11
_atom_site_aniso_U_22
_atom_site_aniso_U_33
_atom_site_aniso_U_23
_atom_site_aniso_U_13
_atom_site_aniso_U_12
Re1 0.03019(11) 0.02290(11) 0.02696(11) -0.00799(8) -0.00349(8) 0.00222(8)
N1 0.039(3) 0.032(2) 0.034(2) -0.009(2) -0.007(2) 0.001(2)
O1 0.075(3) 0.042(3) 0.064(3) -0.028(2) -0.015(3) -0.006(2)
P1 0.0464(8) 0.0267(7) 0.0257(6) -0.0086(5) 0.0009(6) -0.0001(6)
C1 0.042(3) 0.029(3) 0.024(2) -0.004(2) 0.003(2) -0.003(2)
P2 0.0281(6) 0.0227(6) 0.0265(6) -0.0069(5) -0.0019(5) -0.0005(5)
C11 0.030(3) 0.048(4) 0.075(5) -0.027(3) -0.004(3) 0.011(3)
C12 0.051(4) 0.045(4) 0.040(3) -0.010(3) 0.011(3) 0.014(3)
C13 0.053(4) 0.043(4) 0.055(4) -0.028(3) -0.002(3) 0.011(3)
C14 0.048(4) 0.027(3) 0.067(4) -0.013(3) 0.008(3) 0.007(3)
C15 0.058(4) 0.043(4) 0.041(3) -0.009(3) -0.010(3) 0.031(3)
C21 0.033(3) 0.024(2) 0.030(2) -0.010(2) 0.000(2) -0.002(2)
C22 0.037(3) 0.029(3) 0.036(3) -0.007(2) -0.001(2) -0.001(2)
C23 0.060(4) 0.028(3) 0.041(3) -0.007(2) 0.001(3) 0.005(3)
C24 0.071(4) 0.030(3) 0.039(3) -0.013(3) 0.016(3) -0.020(3)
C25 0.040(3) 0.036(3) 0.047(3) -0.014(3) 0.005(3) -0.010(2)
C26 0.033(3) 0.034(3) 0.037(3) -0.012(2) -0.001(2) 0.000(2)
C31 0.028(2) 0.028(3) 0.028(2) -0.009(2) -0.006(2) 0.001(2)
C32 0.030(3) 0.032(3) 0.032(3) -0.010(2) 0.003(2) 0.000(2)
C33 0.043(3) 0.049(4) 0.033(3) -0.017(3) 0.002(2) 0.002(3)
C34 0.046(3) 0.048(4) 0.043(3) -0.024(3) -0.009(3) 0.002(3)
C35 0.045(3) 0.037(3) 0.043(3) -0.018(3) -0.007(3) -0.007(3)
C36 0.042(3) 0.033(3) 0.033(3) -0.012(2) -0.002(2) -0.008(2)
C41 0.030(3) 0.028(3) 0.032(3) -0.005(2) 0.001(2) 0.002(2)
C42 0.035(3) 0.034(3) 0.041(3) -0.011(2) -0.006(2) 0.006(2)
C43 0.047(3) 0.043(3) 0.045(3) -0.019(3) 0.002(3) 0.007(3)
C44 0.040(3) 0.060(4) 0.063(4) -0.019(4) 0.011(3) 0.006(3)
C45 0.035(3) 0.064(5) 0.070(5) -0.025(4) 0.001(3) -0.006(3)
C46 0.034(3) 0.049(4) 0.042(3) -0.015(3) 0.001(2) -0.003(3)
C50 0.054(4) 0.041(3) 0.030(3) -0.014(2) -0.001(2) -0.003(3)
C51 0.057(4) 0.056(4) 0.037(3) -0.018(3) -0.012(3) -0.004(3)
C52 0.072(5) 0.043(4) 0.056(4) -0.031(3) -0.005(3) 0.008(3)
C53 0.064(4) 0.101(6) 0.031(3) -0.040(4) 0.007(3) -0.012(4)
C60 0.059(4) 0.043(3) 0.034(3) -0.011(3) 0.007(3) -0.011(3)
C61 0.085(6) 0.057(4) 0.040(4) -0.008(3) 0.009(4) -0.025(4)
C62 0.051(4) 0.066(5) 0.075(5) -0.013(4) 0.004(4) -0.007(4)
C63 0.083(5) 0.057(4) 0.047(4) -0.022(3) 0.006(4) -0.034(4)
Re1' 0.02566(11) 0.02505(12) 0.03796(13) -0.00858(9) 0.00149(8) -0.00152(8)
N1' 0.034(2) 0.035(3) 0.058(3) -0.017(2) 0.007(2) -0.002(2)
O1' 0.067(3) 0.055(3) 0.086(4) -0.040(3) 0.013(3) 0.002(3)
P1' 0.0359(7) 0.0326(7) 0.0401(8) -0.0050(6) -0.0085(6) 0.0011(6)
C1' 0.032(3) 0.044(3) 0.034(3) 0.001(2) -0.007(2) 0.004(2)
P2' 0.0273(6) 0.0269(6) 0.0299(6) -0.0070(5) 0.0000(5) 0.0008(5)
C11' 0.053(4) 0.043(4) 0.081(5) -0.034(4) 0.017(4) -0.017(3)
C12' 0.075(5) 0.038(4) 0.065(5) -0.003(3) -0.001(4) -0.027(4)
C13' 0.071(6) 0.091(7) 0.109(8) -0.064(6) 0.058(6) -0.061(6)
C14' 0.028(3) 0.051(5) 0.179(12) -0.042(6) -0.019(5) -0.006(3)
C15' 0.089(6) 0.065(5) 0.070(5) -0.013(4) -0.012(5) -0.047(5)
C21' 0.037(3) 0.030(3) 0.031(3) -0.009(2) 0.000(2) 0.003(2)
C22' 0.048(4) 0.062(4) 0.037(3) -0.006(3) 0.002(3) -0.015(3)
C23' 0.064(5) 0.084(6) 0.038(4) -0.008(4) 0.013(3) -0.008(4)
C24' 0.068(5) 0.056(4) 0.034(3) -0.011(3) -0.009(3) 0.009(3)
C25' 0.049(4) 0.063(4) 0.042(3) -0.016(3) -0.010(3) -0.003(3)
C26' 0.047(4) 0.064(4) 0.035(3) -0.016(3) -0.004(3) -0.008(3)
C31' 0.029(3) 0.030(3) 0.036(3) -0.008(2) 0.001(2) 0.000(2)
C32' 0.036(3) 0.037(3) 0.038(3) -0.005(2) -0.005(2) 0.007(2)
C33' 0.041(3) 0.032(3) 0.044(3) -0.005(3) -0.007(3) 0.009(2)
C34' 0.032(3) 0.030(3) 0.055(4) -0.012(3) 0.001(3) 0.001(2)
C35' 0.036(3) 0.036(3) 0.045(3) -0.016(3) 0.005(2) -0.001(2)
C36' 0.033(3) 0.036(3) 0.036(3) -0.007(2) -0.003(2) 0.006(2)
C41' 0.031(3) 0.028(3) 0.028(2) -0.006(2) -0.005(2) -0.002(2)
C42' 0.042(3) 0.037(3) 0.042(3) -0.012(3) 0.008(3) -0.005(2)
C43' 0.041(3) 0.055(4) 0.057(4) -0.014(3) 0.018(3) -0.012(3)
C44' 0.057(4) 0.045(4) 0.042(3) -0.009(3) 0.010(3) -0.020(3)
C45' 0.051(4) 0.031(3) 0.042(3) -0.008(2) -0.001(3) -0.009(3)
C46' 0.033(3) 0.038(3) 0.036(3) -0.015(2) -0.001(2) -0.006(2)
C50' 0.095(6) 0.035(4) 0.068(5) -0.005(3) -0.034(5) -0.003(4)
C51' 0.153(10) 0.041(4) 0.084(6) -0.027(4) -0.048(7) 0.015(5)
C52' 0.188(14) 0.075(7) 0.100(8) 0.016(6) -0.039(9) -0.078(9)
C53' 0.154(11) 0.048(5) 0.093(7) -0.025(5) -0.068(7) 0.040(6)
C60' 0.064(4) 0.066(5) 0.038(3) -0.010(3) -0.007(3) 0.022(4)
C61' 0.057(4) 0.072(5) 0.041(4) -0.008(3) -0.009(3) 0.018(4)
C62' 0.057(5) 0.175(12) 0.060(5) -0.025(6) 0.005(4) 0.043(6)
C63' 0.138(9) 0.061(5) 0.054(5) -0.031(4) -0.018(5) 0.023(5)
C70 0.066(7) 0.077(8) 0.074(8) -0.039(7) 0.002(6) -0.010(6)
C70A 0.066(7) 0.077(8) 0.074(8) -0.039(7) 0.002(6) -0.010(6)
Cl71 0.156(3) 0.0819(18) 0.120(2) -0.0594(17) -0.060(2) 0.0368(18)
Cl72 0.0953(17) 0.0572(12) 0.0890(16) -0.0193(11) 0.0093(13) -0.0057(11)
O80 0.043(3) 0.264(11) 0.040(3) -0.058(5) -0.010(2) 0.037(4)
C80 0.050(5) 0.175(12) 0.043(4) -0.033(6) -0.012(4) 0.013(6)
C81 0.125(9) 0.210(14) 0.075(7) 0.059(8) -0.035(6) -0.145(11)
C82 0.078(5) 0.069(5) 0.032(3) -0.019(3) -0.016(3) 0.039(4)
C83 0.052(4) 0.105(7) 0.040(3) -0.041(4) -0.011(3) 0.031(4)
C100 0.070(5) 0.051(4) 0.055(4) -0.010(3) 0.012(4) -0.008(4)
O100 0.054(3) 0.029(2) 0.056(3) -0.0031(19) 0.000(2) -0.0057(19)
C101 0.039(3) 0.024(3) 0.056(4) 0.012(3) 0.018(3) 0.003(2)
C102 0.032(3) 0.057(4) 0.076(5) -0.042(4) 0.016(3) -0.024(3)
C103 0.084(5) 0.050(4) 0.033(3) -0.023(3) 0.015(3) 0.003(4)
C200 0.62(6) 0.20(2) 0.066(8) -0.015(11) 0.031(18) -0.28(3)
Cl20 0.116(3) 0.163(6) 0.097(3) -0.052(3) -0.003(2) 0.019(3)
Cl21 0.116(3) 0.163(6) 0.097(3) -0.052(3) -0.003(2) 0.019(3)
Cl22 0.116(3) 0.163(6) 0.097(3) -0.052(3) -0.003(2) 0.019(3)
Cl23 0.116(3) 0.163(6) 0.097(3) -0.052(3) -0.003(2) 0.019(3)
Cl24 0.116(3) 0.163(6) 0.097(3) -0.052(3) -0.003(2) 0.019(3)
Cl25 0.116(3) 0.163(6) 0.097(3) -0.052(3) -0.003(2) 0.019(3)
C90 0.111(11) 0.146(15) 0.162(16) -0.124(14) 0.070(11) -0.083(11)
C90A 0.111(11) 0.146(15) 0.162(16) -0.124(14) 0.070(11) -0.083(11)
Cl91 0.143(3) 0.149(3) 0.149(3) -0.088(3) 0.026(3) -0.069(3)
Cl92 0.113(2) 0.114(2) 0.127(3) -0.051(2) 0.021(2) 0.0009(19)

loop_
_atom_type_symbol
_atom_type_description
_atom_type_scat_dispersion_real
_atom_type_scat_dispersion_imag
_atom_type_scat_source
C C 0.0033 0.0016 'International Tables Vol C Tables 4.2.6.8 and 6.1.1.4'
H H 0.0000 0.0000 'International Tables Vol C Tables 4.2.6.8 and 6.1.1.4'
N N 0.0061 0.0033 'International Tables Vol C Tables 4.2.6.8 and 6.1.1.4'
O O 0.0106 0.0060 'International Tables Vol C Tables 4.2.6.8 and 6.1.1.4'
P P 0.1023 0.0942 'International Tables Vol C Tables 4.2.6.8 and 6.1.1.4'
Re Re -1.0185 7.2310 'International Tables Vol C Tables 4.2.6.8 and 6.1.1.4'
Cl Cl 0.1484 0.1585 'International Tables Vol C Tables 4.2.6.8 and 6.1.1.4'

loop_
_geom_angle_atom_site_label_1
_geom_angle_atom_site_label_2
_geom_angle_atom_site_label_3
_geom_angle
_geom_angle_site_symmetry_1
_geom_angle_site_symmetry_3
N1 Re1 C1 100.3(2) . .
N1 Re1 C12 123.3(3) . .
C1 Re1 C12 136.3(2) . .
N1 Re1 C11 99.2(2) . .
C1 Re1 C11 141.3(2) . .
C12 Re1 C11 36.8(3) . .
N1 Re1 C13 158.4(2) . .
C1 Re1 C13 100.1(2) . .
C12 Re1 C13 36.2(3) . .
C11 Re1 C13 59.9(3) . .
N1 Re1 C15 108.7(2) . .
C1 Re1 C15 105.1(2) . .
C12 Re1 C15 60.7(2) . .
C11 Re1 C15 36.6(3) . .
C13 Re1 C15 58.8(2) . .
N1 Re1 C14 141.0(2) . .
C1 Re1 C14 85.2(2) . .
C12 Re1 C14 59.7(2) . .
C11 Re1 C14 59.1(2) . .
C13 Re1 C14 35.1(3) . .
C15 Re1 C14 34.4(3) . .
N1 Re1 P2 91.39(15) . .
C1 Re1 P2 87.05(14) . .
C12 Re1 P2 94.35(17) . .
C11 Re1 P2 125.5(2) . .
C13 Re1 P2 96.57(18) . .
C15 Re1 P2 153.76(17) . .
C14 Re1 P2 127.55(19) . .
O1 N1 Re1 175.0(5) . .
C1 P1 C50 112.9(3) . .
C1 P1 C60 109.2(3) . .
C50 P1 C60 115.7(3) . .
P1 C1 Re1 124.3(3) . .
C21 P2 C41 100.9(2) . .
C21 P2 C31 103.1(2) . .
C41 P2 C31 106.1(2) . .
C21 P2 Re1 115.65(18) . .
C41 P2 Re1 116.25(17) . .
C31 P2 Re1 113.16(17) . .
C12 C11 C15 108.0(6) . .
C12 C11 Re1 71.4(3) . .
C15 C11 Re1 74.4(4) . .
C11 C12 C13 106.9(6) . .
C11 C12 Re1 71.8(4) . .
C13 C12 Re1 74.5(4) . .
C12 C13 C14 108.0(6) . .
C12 C13 Re1 69.2(4) . .
C14 C13 Re1 73.7(4) . .
C15 C14 C13 109.6(6) . .
C15 C14 Re1 71.7(4) . .
C13 C14 Re1 71.2(4) . .
C14 C15 C11 107.5(6) . .
C14 C15 Re1 73.9(4) . .
C11 C15 Re1 69.1(3) . .
C22 C21 C26 118.9(5) . .
C22 C21 P2 120.2(4) . .
C26 C21 P2 120.8(4) . .
C21 C22 C23 119.7(5) . .
C24 C23 C22 120.8(6) . .
C23 C24 C25 120.6(5) . .
C24 C25 C26 119.6(6) . .
C21 C26 C25 120.4(5) . .
C32 C31 C36 118.8(5) . .
C32 C31 P2 121.4(4) . .
C36 C31 P2 119.5(4) . .
C31 C32 C33 120.3(5) . .
C34 C33 C32 119.8(6) . .
C35 C34 C33 120.9(6) . .
C34 C35 C36 120.1(6) . .
C35 C36 C31 120.0(5) . .
C46 C41 C42 117.7(5) . .
C46 C41 P2 125.1(5) . .
C42 C41 P2 116.9(4) . .
C43 C42 C41 122.1(6) . .
C42 C43 C44 118.9(6) . .
C45 C44 C43 120.6(6) . .
C44 C45 C46 120.4(7) . .
C45 C46 C41 120.3(6) . .
C52 C50 C51 110.1(6) . .
C52 C50 C53 111.0(6) . .
C51 C50 C53 107.6(5) . .
C52 C50 P1 110.0(4) . .
C51 C50 P1 107.3(4) . .
C53 C50 P1 110.9(5) . .
C62 C60 C61 111.1(6) . .
C62 C60 C63 110.6(7) . .
C61 C60 C63 106.4(6) . .
C62 C60 P1 111.1(5) . .
C61 C60 P1 111.6(5) . .
C63 C60 P1 105.8(5) . .
N1' Re1' C1' 102.2(3) . .
N1' Re1' C13' 97.1(3) . .
C1' Re1' C13' 144.8(3) . .
N1' Re1' C12' 123.1(3) . .
C1' Re1' C12' 134.6(3) . .
C13' Re1' C12' 35.9(4) . .
N1' Re1' C14' 104.1(3) . .
C1' Re1' C14' 110.5(4) . .
C13' Re1' C14' 35.5(4) . .
C12' Re1' C14' 59.2(3) . .
N1' Re1' C11' 156.0(3) . .
C1' Re1' C11' 99.9(3) . .
C13' Re1' C11' 59.0(3) . .
C12' Re1' C11' 35.1(3) . .
C14' Re1' C11' 58.9(3) . .
N1' Re1' C15' 138.0(3) . .
C1' Re1' C15' 87.0(3) . .
C13' Re1' C15' 59.4(3) . .
C12' Re1' C15' 58.4(3) . .
C14' Re1' C15' 36.3(4) . .
C11' Re1' C15' 34.5(3) . .
N1' Re1' P2' 90.96(17) . .
C1' Re1' P2' 86.86(15) . .
C13' Re1' P2' 122.1(3) . .
C12' Re1' P2' 94.3(2) . .
C14' Re1' P2' 153.5(2) . .
C11' Re1' P2' 99.4(2) . .
C15' Re1' P2' 130.7(3) . .
O1' N1' Re1' 171.9(5) . .
C1' P1' C50' 112.7(3) . .
C1' P1' C60' 109.7(3) . .
C50' P1' C60' 116.1(4) . .
P1' C1' Re1' 121.4(3) . .
C31' P2' C21' 102.9(3) . .
C31' P2' C41' 104.7(2) . .
C21' P2' C41' 101.0(3) . .
C31' P2' Re1' 114.00(19) . .
C21' P2' Re1' 115.62(19) . .
C41' P2' Re1' 116.79(17) . .
C15' C11' C12' 109.4(8) . .
C15' C11' Re1' 73.6(5) . .
C12' C11' Re1' 71.2(4) . .
C13' C12' C11' 108.1(8) . .
C13' C12' Re1' 71.0(4) . .
C11' C12' Re1' 73.7(4) . .
C14' C13' C12' 108.7(8) . .
C14' C13' Re1' 74.1(5) . .
C12' C13' Re1' 73.2(4) . .
C13' C14' C15' 106.8(8) . .
C13' C14' Re1' 70.4(4) . .
C15' C14' Re1' 73.1(4) . .
C11' C15' C14' 107.1(8) . .
C11' C15' Re1' 71.9(4) . .
C14' C15' Re1' 70.6(5) . .
C22' C21' C26' 118.5(6) . .
C22' C21' P2' 121.2(5) . .
C26' C21' P2' 120.1(4) . .
C21' C22' C23' 120.8(7) . .
C24' C23' C22' 120.8(7) . .
C25' C24' C23' 119.6(6) . .
C24' C25' C26' 120.5(7) . .
C25' C26' C21' 119.8(6) . .
C32' C31' C36' 118.1(5) . .
C32' C31' P2' 123.2(5) . .
C36' C31' P2' 118.7(4) . .
C31' C32' C33' 120.7(6) . .
C34' C33' C32' 120.6(5) . .
C33' C34' C35' 119.3(6) . .
C36' C35' C34' 120.5(6) . .
C35' C36' C31' 120.7(5) . .
C46' C41' C42' 119.6(5) . .
C46' C41' P2' 116.8(4) . .
C42' C41' P2' 123.6(4) . .
C41' C42' C43' 119.2(6) . .
C44' C43' C42' 120.6(6) . .
C43' C44' C45' 120.4(6) . .
C46' C45' C44' 119.2(6) . .
C45' C46' C41' 121.0(5) . .
C51' C50' C52' 111.4(8) . .
C51' C50' C53' 106.1(9) . .
C52' C50' C53' 114.1(8) . .
C51' C50' P1' 107.9(5) . .
C52' C50' P1' 108.0(8) . .
C53' C50' P1' 109.2(6) . .
C62' C60' C61' 109.5(7) . .
C62' C60' C63' 111.9(8) . .
C61' C60' C63' 107.7(7) . .
C62' C60' P1' 109.3(6) . .
C61' C60' P1' 113.4(5) . .
C63' C60' P1' 105.0(5) . .
C70A C70 Cl71 65.7(7) . .
C70A C70 Cl72 66.1(7) . .
Cl71 C70 Cl72 115.2(8) . .
C70 C70A Cl71 66.0(7) . .
C70 C70A Cl72 66.2(7) . .
Cl71 C70A Cl72 115.5(9) . .
C70 Cl71 C70A 48.3(8) . .
C70A Cl72 C70 47.7(8) . .
C81 C80 C83 121.0(14) . .
C81 C80 O80 109.3(9) . .
C83 C80 O80 109.8(7) . .
C81 C80 C82 103.2(10) . .
C83 C80 C82 105.7(8) . .
O80 C80 C82 106.8(10) . .
C103 C100 C102 108.4(7) . .
C103 C100 C101 111.3(7) . .
C102 C100 C101 109.0(7) . .
C103 C100 O100 109.8(7) . .
C102 C100 O100 110.1(7) . .
C101 C100 O100 108.2(6) . .
Cl23 C200 Cl25 73.7(8) . .
Cl23 C200 Cl21 53.4(8) . .
Cl25 C200 Cl21 125.0(10) . .
Cl23 C200 Cl20 119.1(10) . .
Cl25 C200 Cl20 102.4(10) . .
Cl21 C200 Cl20 92.0(11) . .
Cl23 C200 Cl22 40.0(7) . .
Cl25 C200 Cl22 111.8(9) . .
Cl21 C200 Cl22 13.6(10) . .
Cl20 C200 Cl22 98.6(11) . .
Cl23 C200 Cl24 47.7(6) . .
Cl25 C200 Cl24 33.9(6) . .
Cl21 C200 Cl24 100.7(9) . .
Cl20 C200 Cl24 131.1(11) . .
Cl22 C200 Cl24 87.5(8) . .
C200 Cl20 Cl20 138.7(9) . 2_655
C200 Cl20 Cl21 43.5(6) . .
Cl20 Cl20 Cl21 143.9(9) 2_655 .
Cl23 Cl21 C200 61.1(6) . .
Cl23 Cl21 Cl20 90.7(8) . .
C200 Cl21 Cl20 44.5(6) . .
Cl23 Cl22 C200 64.3(8) . .
Cl22 Cl23 Cl24 149.5(12) . .
Cl22 Cl23 Cl21 10.5(9) . .
Cl24 Cl23 Cl21 139.1(10) . .
Cl22 Cl23 C200 75.8(9) . .
Cl24 Cl23 C200 74.6(7) . .
Cl21 Cl23 C200 65.5(7) . .
Cl22 Cl23 Cl25 127.0(12) . .
Cl24 Cl23 Cl25 30.6(6) . .
Cl21 Cl23 Cl25 117.7(10) . .
C200 Cl23 Cl25 54.0(6) . .
Cl25 Cl24 Cl23 105.3(11) . .
Cl25 Cl24 C200 62.9(8) . .
Cl23 Cl24 C200 57.7(6) . .
Cl24 Cl25 C200 83.2(9) . .
Cl24 Cl25 Cl23 44.1(8) . .
C200 Cl25 Cl23 52.3(5) . .
C90A C90 Cl91 75.3(17) . .
C90A C90 Cl92 71.7(14) . .
Cl91 C90 Cl92 116.6(9) . .
C90 C90A Cl92 74.6(18) . .
C90 C90A Cl91 70.6(15) . .
Cl92 C90A Cl91 115.8(17) . .
C90 Cl91 C90A 34(2) . .
C90A Cl92 C90 34(2) . .

loop_
_geom_bond_atom_site_label_1
_geom_bond_atom_site_label_2
_geom_bond_distance
_geom_bond_site_symmetry_2
Re1 N1 1.750(5) .
Re1 C1 2.199(5) .
Re1 C12 2.240(6) .
Re1 C11 2.244(6) .
Re1 C13 2.308(6) .
Re1 C15 2.313(6) .
Re1 C14 2.340(6) .
Re1 P2 2.3582(13) .
N1 O1 1.216(6) .
P1 C1 1.787(5) .
P1 C50 1.847(6) .
P1 C60 1.846(7) .
P2 C21 1.822(5) .
P2 C41 1.828(5) .
P2 C31 1.828(5) .
C11 C12 1.415(10) .
C11 C15 1.430(10) .
C12 C13 1.416(10) .
C13 C14 1.403(10) .
C14 C15 1.375(10) .
C21 C22 1.402(8) .
C21 C26 1.396(8) .
C22 C23 1.401(8) .
C23 C24 1.352(10) .
C24 C25 1.395(10) .
C25 C26 1.391(8) .
C31 C32 1.388(7) .
C31 C36 1.411(8) .
C32 C33 1.398(8) .
C33 C34 1.379(9) .
C34 C35 1.367(9) .
C35 C36 1.388(8) .
C41 C46 1.393(8) .
C41 C42 1.399(8) .
C42 C43 1.369(8) .
C43 C44 1.384(10) .
C44 C45 1.369(11) .
C45 C46 1.385(9) .
C50 C52 1.534(9) .
C50 C51 1.539(9) .
C50 C53 1.546(9) .
C60 C62 1.498(11) .
C60 C61 1.546(9) .
C60 C63 1.553(9) .
Re1' N1' 1.758(5) .
Re1' C1' 2.209(6) .
Re1' C13' 2.238(7) .
Re1' C12' 2.266(7) .
Re1' C14' 2.285(7) .
Re1' C11' 2.297(7) .
Re1' C15' 2.319(8) .
Re1' P2' 2.3578(13) .
N1' O1' 1.205(7) .
P1' C1' 1.787(5) .
P1' C50' 1.830(8) .
P1' C60' 1.865(8) .
P2' C31' 1.826(6) .
P2' C21' 1.827(6) .
P2' C41' 1.835(5) .
C11' C15' 1.367(13) .
C11' C12' 1.375(11) .
C12' C13' 1.387(13) .
C13' C14' 1.379(15) .
C14' C15' 1.436(15) .
C21' C22' 1.370(8) .
C21' C26' 1.401(9) .
C22' C23' 1.390(10) .
C23' C24' 1.361(11) .
C24' C25' 1.370(10) .
C25' C26' 1.398(9) .
C31' C32' 1.385(8) .
C31' C36' 1.401(8) .
C32' C33' 1.389(9) .
C33' C34' 1.375(9) .
C34' C35' 1.379(9) .
C35' C36' 1.380(8) .
C41' C46' 1.393(8) .
C41' C42' 1.392(8) .
C42' C43' 1.407(9) .
C43' C44' 1.371(10) .
C44' C45' 1.396(10) .
C45' C46' 1.385(8) .
C50' C51' 1.536(13) .
C50' C52' 1.579(16) .
C50' C53' 1.586(12) .
C60' C62' 1.534(12) .
C60' C61' 1.537(9) .
C60' C63' 1.557(13) .
C70 C70A 1.40(2) .
C70 Cl71 1.717(12) .
C70 Cl72 1.737(11) .
C70A Cl71 1.713(13) .
C70A Cl72 1.735(12) .
O80 C80 1.405(10) .
C80 C81 1.279(13) .
C80 C83 1.302(11) .
C80 C82 1.415(13) .
C100 C103 1.347(10) .
C100 C102 1.352(10) .
C100 C101 1.370(10) .
C100 O100 1.393(8) .
C200 Cl23 1.624(13) .
C200 Cl25 1.662(12) .
C200 Cl21 1.688(14) .
C200 Cl20 1.721(12) .
C200 Cl22 1.748(14) .
C200 Cl24 1.854(13) .
Cl20 Cl20 2.30(3) 2_655
Cl20 Cl21 2.45(2) .
Cl21 Cl23 1.49(2) .
Cl22 Cl23 1.158(18) .
Cl23 Cl24 1.422(15) .
Cl23 Cl25 1.971(17) .
Cl24 Cl25 1.040(16) .
C90 C90A 0.97(6) .
C90 Cl91 1.629(13) .
C90 Cl92 1.684(10) .
C90A Cl92 1.658(18) .
C90A Cl91 1.670(18) .
